data_4513502
loop_
_publ_author_name
'Stappert, Kathrin'
'Muthmann, Johanna'
'Spielberg, Eike T.'
'Mudring, Anja-Verena'

_publ_section_title
;
 Azobenzene-Based Organic Salts with Ionic Liquid and Liquid Crystalline
 Properties
;
_journal_issue 9
_journal_name_full 'Crystal Growth &amp; Design'
_journal_page_first 4701
_journal_paper_doi 10.1021/acs.cgd.5b01024
_journal_volume 15
_journal_year 2015
_chemical_formula_moiety 'C28 H39 Br N4 O'
_chemical_formula_sum 'C28 H39 Br N4 O'
_chemical_formula_weight 527.54
_space_group_IT_number 14
_symmetry_cell_setting monoclinic
_symmetry_space_group_name_Hall '-P 2ybc'
_symmetry_space_group_name_H-M 'P 1 21/c 1'
_atom_sites_solution_hydrogens geom
_atom_sites_solution_primary direct
_atom_sites_solution_secondary difmap
_audit_creation_method SHELXL-97
_audit_update_record
;
2014-10-22 # Formatted by publCIF
;
_cell_angle_alpha 90.00
_cell_angle_beta 98.168(14)
_cell_angle_gamma 90.00
_cell_formula_units_Z 4
_cell_length_a 10.3616(11)
_cell_length_b 7.7510(9)
_cell_length_c 35.652(4)
_cell_measurement_reflns_used 22596
_cell_measurement_temperature 293(2)
_cell_measurement_theta_max 25
_cell_measurement_theta_min 2.4
_cell_volume 2834.3(6)
_computing_cell_refinement 'X-Area (Stoe & Cie, 2001)'
_computing_data_collection 'X-Area (Stoe & Cie, 2001)'
_computing_data_reduction 'X-Area (Stoe & Cie, 2001)'
_computing_molecular_graphics 'Diamond (Brandenburg 2011)'
_computing_publication_material 'WinGX publication routines (Farrugia, 1999)'
_computing_structure_refinement 'SHELXL-97 (Sheldrick, 1997)'
_computing_structure_solution 'SIR92 (Altomare 1994)'
_diffrn_ambient_temperature 293(2)
_diffrn_measured_fraction_theta_full 0.998
_diffrn_measured_fraction_theta_max 0.998
_diffrn_measurement_device_type 'STOE IPDS I'
_diffrn_measurement_method \w
_diffrn_radiation_monochromator graphite
_diffrn_radiation_source 'fine-focus sealed tube'
_diffrn_radiation_type MoK\a
_diffrn_radiation_wavelength 0.71073
_diffrn_reflns_av_R_equivalents 0.1380
_diffrn_reflns_av_sigmaI/netI 0.1191
_diffrn_reflns_limit_h_max 12
_diffrn_reflns_limit_h_min -12
_diffrn_reflns_limit_k_max 9
_diffrn_reflns_limit_k_min -9
_diffrn_reflns_limit_l_max 42
_diffrn_reflns_limit_l_min -42
_diffrn_reflns_number 22596
_diffrn_reflns_theta_full 25.00
_diffrn_reflns_theta_max 25.00
_diffrn_reflns_theta_min 2.43
_exptl_absorpt_coefficient_mu 1.476
_exptl_absorpt_correction_T_max 0.8521
_exptl_absorpt_correction_T_min 0.6875
_exptl_absorpt_correction_type numerical
_exptl_absorpt_process_details
;
  [X-Red (Stoe & Cie, 2001) and X-Shape (Stoe & Cie, 1999)]
;
_exptl_crystal_colour orange
_exptl_crystal_density_diffrn 1.236
_exptl_crystal_density_meas 1.24
_exptl_crystal_density_method 'not measured'
_exptl_crystal_description needle
_exptl_crystal_F_000 1112
_exptl_crystal_size_max 0.4
_exptl_crystal_size_mid 0.2
_exptl_crystal_size_min 0.1
_refine_diff_density_max 1.073
_refine_diff_density_min -0.778
_refine_diff_density_rms 0.102
_refine_ls_extinction_method none
_refine_ls_goodness_of_fit_ref 0.951
_refine_ls_hydrogen_treatment mixed
_refine_ls_matrix_type full
_refine_ls_number_parameters 308
_refine_ls_number_reflns 4985
_refine_ls_number_restraints 0
_refine_ls_restrained_S_all 0.951
_refine_ls_R_factor_all 0.1277
_refine_ls_R_factor_gt 0.0633
_refine_ls_shift/su_max 0.001
_refine_ls_shift/su_mean 0.000
_refine_ls_structure_factor_coef Fsqd
_refine_ls_weighting_details 'calc w=1/[\s^2^(Fo^2^)+(0.0882P)^2^+0.0000P] where P=(Fo^2^+2Fc^2^)/3'
_refine_ls_weighting_scheme calc
_refine_ls_wR_factor_gt 0.1345
_refine_ls_wR_factor_ref 0.1693
_reflns_number_gt 2820
_reflns_number_total 4985
_reflns_threshold_expression >2sigma(I)
_cod_data_source_file cg5b01024_si_004.cif
_cod_data_source_block ksa15a
_cod_depositor_comments 'Adding full bibliography for 4513499--4513502.cif.'
_cod_original_cell_volume 2834.2(6)
_cod_original_sg_symbol_H-M P21/c
_cod_database_code 4513502

loop_
_symmetry_equiv_pos_as_xyz
'x, y, z'
'-x, y+1/2, -z+1/2'
'-x, -y, -z'
'x, -y-1/2, z-1/2'

loop_
_atom_site_label
_atom_site_type_symbol
_atom_site_fract_x
_atom_site_fract_y
_atom_site_fract_z
_atom_site_U_iso_or_equiv
_atom_site_adp_type
_atom_site_occupancy
_atom_site_symmetry_multiplicity
_atom_site_calc_flag
_atom_site_refinement_flags
Br Br 0.79116(6) 0.22776(10) 0.50483(2) 0.0514(3) Uani 1 1 d .
O1 O 0.8358(4) 0.6271(7) 0.39085(14) 0.0432(13) Uani 1 1 d .
C26 C 0.7929(7) 0.5848(10) 0.1093(2) 0.0419(18) Uani 1 1 d .
H26 H 0.7344 0.5319 0.0906 0.050 Uiso 1 1 calc R
N4 N 0.8306(6) 0.6247(8) 0.21343(17) 0.0420(15) Uani 1 1 d .
N1 N 0.5278(5) 0.5983(8) 0.45183(17) 0.0378(14) Uani 1 1 d .
C27 C 0.7733(7) 0.5707(10) 0.1465(2) 0.0394(17) Uani 1 1 d .
H27 H 0.7013 0.5099 0.1524 0.047 Uiso 1 1 calc R
C18 C 0.9780(6) 0.7486(10) 0.30464(17) 0.0392(17) Uani 1 1 d .
H18 H 1.0492 0.8066 0.2975 0.047 Uiso 1 1 calc R
C24 C 0.9855(6) 0.7491(11) 0.12870(18) 0.0417(17) Uani 1 1 d .
H24 H 1.0589 0.8066 0.1229 0.050 Uiso 1 1 calc R
C17 C 0.9641(6) 0.7409(10) 0.34288(17) 0.0388(16) Uani 1 1 d .
H17 H 1.0247 0.7945 0.3609 0.047 Uiso 1 1 calc R
C20 C 0.7804(7) 0.5833(10) 0.2883(2) 0.0415(18) Uani 1 1 d .
H20 H 0.7186 0.5315 0.2704 0.050 Uiso 1 1 calc R
N3 N 0.9122(6) 0.6932(8) 0.23877(16) 0.0423(14) Uani 1 1 d .
C10 C 0.4069(7) 0.4960(10) 0.4419(2) 0.047(2) Uani 1 1 d .
H10A H 0.3525 0.5089 0.4617 0.057 Uiso 1 1 calc R
H10B H 0.4293 0.3750 0.4404 0.057 Uiso 1 1 calc R
N2 N 0.7323(5) 0.6728(8) 0.45836(16) 0.0398(15) Uani 1 1 d .
C23 C 0.9666(6) 0.7387(10) 0.16600(18) 0.0403(17) Uani 1 1 d .
H23 H 1.0245 0.7925 0.1847 0.048 Uiso 1 1 calc R
C14 C 0.8744(6) 0.6607(12) 0.4581(2) 0.049(2) Uani 1 1 d .
H14A H 0.9019 0.5420 0.4627 0.059 Uiso 1 1 calc R
H14B H 0.9190 0.7306 0.4785 0.059 Uiso 1 1 calc R
C5 C 0.3204(8) 0.5764(11) 0.2594(2) 0.053(2) Uani 1 1 d .
H5A H 0.3047 0.6998 0.2592 0.064 Uiso 1 1 calc R
H5B H 0.2363 0.5192 0.2557 0.064 Uiso 1 1 calc R
C16 C 0.8575(6) 0.6511(9) 0.3540(2) 0.0349(16) Uani 1 1 d .
C8 C 0.4006(7) 0.5215(11) 0.3699(2) 0.049(2) Uani 1 1 d .
H8A H 0.4812 0.5870 0.3734 0.058 Uiso 1 1 calc R
H8B H 0.4236 0.4003 0.3693 0.058 Uiso 1 1 calc R
C12 C 0.5354(7) 0.7640(11) 0.46469(18) 0.0421(16) Uani 1 1 d .
H12 H 0.4662 0.8316 0.4701 0.050 Uiso 1 1 calc R
C7 C 0.3249(7) 0.5690(11) 0.3319(2) 0.050(2) Uani 1 1 d .
H7A H 0.3072 0.6920 0.3318 0.060 Uiso 1 1 calc R
H7B H 0.2416 0.5098 0.3291 0.060 Uiso 1 1 calc R
C4 C 0.3932(8) 0.5308(12) 0.2258(2) 0.057(2) Uani 1 1 d .
H4A H 0.4778 0.5865 0.2299 0.068 Uiso 1 1 calc R
H4B H 0.4080 0.4073 0.2261 0.068 Uiso 1 1 calc R
C9 C 0.3298(7) 0.5530(11) 0.4040(2) 0.048(2) Uani 1 1 d .
H9A H 0.2474 0.4916 0.4001 0.057 Uiso 1 1 calc R
H9B H 0.3105 0.6751 0.4054 0.057 Uiso 1 1 calc R
C6 C 0.3918(8) 0.5265(13) 0.2976(2) 0.060(2) Uani 1 1 d .
H6A H 0.4762 0.5831 0.3008 0.072 Uiso 1 1 calc R
H6B H 0.4075 0.4032 0.2975 0.072 Uiso 1 1 calc R
C11 C 0.6487(6) 0.5440(10) 0.4482(2) 0.0405(18) Uani 1 1 d .
H11 H 0.6705 0.4353 0.4401 0.049 Uiso 1 1 calc R
C19 C 0.8882(6) 0.6718(9) 0.27683(19) 0.0360(17) Uani 1 1 d .
C21 C 0.7679(7) 0.5746(10) 0.3262(2) 0.0394(18) Uani 1 1 d .
H21 H 0.6973 0.5156 0.3335 0.047 Uiso 1 1 calc R
C13 C 0.6630(7) 0.8129(11) 0.4681(2) 0.048(2) Uani 1 1 d .
H13 H 0.6967 0.9206 0.4757 0.057 Uiso 1 1 calc R
C22 C 0.8589(6) 0.6458(9) 0.17573(19) 0.0351(16) Uani 1 1 d .
C15 C 0.9134(6) 0.7210(11) 0.42054(17) 0.0437(16) Uani 1 1 d .
H15A H 0.8980 0.8439 0.4173 0.052 Uiso 1 1 calc R
H15B H 1.0053 0.6988 0.4200 0.052 Uiso 1 1 calc R
C2 C 0.4020(9) 0.5470(14) 0.1544(3) 0.068(3) Uani 1 1 d .
H2A H 0.4870 0.6008 0.1603 0.081 Uiso 1 1 calc R
H2B H 0.4159 0.4237 0.1527 0.081 Uiso 1 1 calc R
C25 C 0.8980(7) 0.6761(10) 0.0988(2) 0.0409(18) Uani 1 1 d .
C1 C 0.3407(10) 0.6097(16) 0.1164(3) 0.081(3) Uani 1 1 d .
H1A H 0.3965 0.5826 0.0979 0.121 Uiso 1 1 calc R
H1B H 0.3285 0.7323 0.1172 0.121 Uiso 1 1 calc R
H1C H 0.2578 0.5543 0.1096 0.121 Uiso 1 1 calc R
C3 C 0.3264(7) 0.5803(12) 0.1870(2) 0.055(2) Uani 1 1 d .
H3A H 0.3057 0.7024 0.1872 0.066 Uiso 1 1 calc R
H3B H 0.2445 0.5180 0.1821 0.066 Uiso 1 1 calc R
C28 C 0.9187(8) 0.6999(12) 0.0576(2) 0.054(2) Uani 1 1 d .
H28A H 0.9967 0.7654 0.0566 0.081 Uiso 1 1 calc R
H28B H 0.8455 0.7603 0.0441 0.081 Uiso 1 1 calc R
H28C H 0.9267 0.5890 0.0461 0.081 Uiso 1 1 calc R

loop_
_atom_site_aniso_label
_atom_site_aniso_U_11
_atom_site_aniso_U_22
_atom_site_aniso_U_33
_atom_site_aniso_U_23
_atom_site_aniso_U_13
_atom_site_aniso_U_12
Br 0.0353(3) 0.0601(5) 0.0575(5) 0.0015(5) 0.0020(3) -0.0008(4)
O1 0.036(3) 0.061(3) 0.031(3) 0.000(3) -0.001(2) -0.005(2)
C26 0.040(4) 0.042(4) 0.041(5) -0.003(4) -0.006(3) -0.005(3)
N4 0.039(3) 0.049(4) 0.037(4) -0.001(3) 0.000(3) 0.003(3)
N1 0.031(3) 0.043(4) 0.038(4) 0.001(3) 0.000(3) 0.000(3)
C27 0.030(3) 0.046(4) 0.040(5) -0.001(4) 0.000(3) -0.001(3)
C18 0.034(3) 0.050(5) 0.033(4) -0.001(4) 0.003(3) -0.008(4)
C24 0.034(3) 0.056(5) 0.037(4) -0.003(4) 0.008(3) -0.007(4)
C17 0.032(3) 0.050(5) 0.032(3) -0.001(4) -0.002(3) -0.006(4)
C20 0.033(4) 0.052(5) 0.038(5) -0.002(4) -0.004(3) -0.006(3)
N3 0.039(3) 0.052(4) 0.035(3) -0.004(3) 0.002(3) 0.003(3)
C10 0.037(4) 0.052(5) 0.052(5) 0.003(4) 0.002(3) -0.005(4)
N2 0.033(3) 0.047(4) 0.037(4) -0.004(3) -0.001(2) 0.002(3)
C23 0.035(3) 0.048(5) 0.037(4) -0.004(4) 0.002(3) -0.009(4)
C14 0.028(4) 0.075(6) 0.043(5) -0.010(4) -0.001(3) 0.001(4)
C5 0.049(4) 0.052(5) 0.056(5) 0.001(4) -0.001(4) 0.001(4)
C16 0.030(3) 0.040(4) 0.033(4) -0.007(3) 0.000(3) 0.005(3)
C8 0.034(4) 0.057(5) 0.052(5) 0.006(4) -0.004(4) -0.005(4)
C12 0.041(4) 0.047(5) 0.038(4) -0.005(4) 0.004(3) 0.003(4)
C7 0.039(4) 0.050(5) 0.058(6) -0.002(4) -0.002(4) 0.001(4)
C4 0.042(5) 0.066(6) 0.062(6) 0.006(5) 0.002(4) -0.001(4)
C9 0.034(4) 0.048(5) 0.059(5) -0.004(4) 0.001(4) -0.003(3)
C6 0.042(4) 0.076(6) 0.059(6) 0.004(5) -0.005(4) 0.002(4)
C11 0.039(4) 0.043(4) 0.037(4) 0.002(4) -0.002(3) 0.004(3)
C19 0.033(4) 0.042(4) 0.032(4) 0.000(3) 0.003(3) 0.005(3)
C21 0.030(4) 0.051(5) 0.036(5) -0.001(4) 0.001(3) -0.006(3)
C13 0.050(5) 0.046(5) 0.044(5) 0.000(4) -0.004(3) 0.001(4)
C22 0.033(4) 0.040(4) 0.031(4) 0.001(3) 0.001(3) 0.004(3)
C15 0.031(3) 0.064(5) 0.034(3) -0.006(4) -0.001(3) 0.003(4)
C2 0.057(5) 0.074(6) 0.073(7) -0.001(6) 0.014(5) -0.001(5)
C25 0.040(4) 0.046(5) 0.035(4) -0.001(4) -0.001(3) 0.002(3)
C1 0.071(6) 0.107(9) 0.063(6) -0.008(6) 0.008(5) -0.019(6)
C3 0.040(4) 0.062(6) 0.059(6) -0.005(4) -0.002(4) -0.008(4)
C28 0.058(5) 0.059(6) 0.044(5) 0.001(4) 0.007(4) -0.006(4)

loop_
_atom_type_symbol
_atom_type_description
_atom_type_scat_dispersion_real
_atom_type_scat_dispersion_imag
_atom_type_scat_source
C C 0.0033 0.0016 'International Tables Vol C Tables 4.2.6.8 and 6.1.1.4'
H H 0.0000 0.0000 'International Tables Vol C Tables 4.2.6.8 and 6.1.1.4'
N N 0.0061 0.0033 'International Tables Vol C Tables 4.2.6.8 and 6.1.1.4'
O O 0.0106 0.0060 'International Tables Vol C Tables 4.2.6.8 and 6.1.1.4'
Br Br -0.2901 2.4595 'International Tables Vol C Tables 4.2.6.8 and 6.1.1.4'

loop_
_geom_angle_atom_site_label_1
_geom_angle_atom_site_label_2
_geom_angle_atom_site_label_3
_geom_angle
C16 O1 C15 119.0(5)
C27 C26 C25 121.9(7)
C27 C26 H26 119.0
C25 C26 H26 119.0
N3 N4 C22 114.8(6)
C11 N1 C12 108.5(6)
C11 N1 C10 125.2(7)
C12 N1 C10 126.2(6)
C26 C27 C22 121.4(7)
C26 C27 H27 119.3
C22 C27 H27 119.3
C17 C18 C19 121.8(6)
C17 C18 H18 119.1
C19 C18 H18 119.1
C23 C24 C25 122.8(6)
C23 C24 H24 118.6
C25 C24 H24 118.6
C18 C17 C16 119.4(6)
C18 C17 H17 120.3
C16 C17 H17 120.3
C21 C20 C19 119.7(7)
C21 C20 H20 120.2
C19 C20 H20 120.2
N4 N3 C19 116.3(6)
N1 C10 C9 111.9(6)
N1 C10 H10A 109.2
C9 C10 H10A 109.2
N1 C10 H10B 109.2
C9 C10 H10B 109.2
H10A C10 H10B 107.9
C11 N2 C13 108.5(6)
C11 N2 C14 124.0(7)
C13 N2 C14 127.5(6)
C24 C23 C22 119.6(6)
C24 C23 H23 120.2
C22 C23 H23 120.2
N2 C14 C15 112.0(6)
N2 C14 H14A 109.2
C15 C14 H14A 109.2
N2 C14 H14B 109.2
C15 C14 H14B 109.2
H14A C14 H14B 107.9
C6 C5 C4 114.3(7)
C6 C5 H5A 108.7
C4 C5 H5A 108.7
C6 C5 H5B 108.7
C4 C5 H5B 108.7
H5A C5 H5B 107.6
O1 C16 C21 116.0(6)
O1 C16 C17 125.2(6)
C21 C16 C17 118.8(6)
C7 C8 C9 115.3(6)
C7 C8 H8A 108.4
C9 C8 H8A 108.4
C7 C8 H8B 108.4
C9 C8 H8B 108.4
H8A C8 H8B 107.5
N1 C12 C13 107.5(7)
N1 C12 H12 126.2
C13 C12 H12 126.2
C8 C7 C6 115.4(6)
C8 C7 H7A 108.4
C6 C7 H7A 108.4
C8 C7 H7B 108.4
C6 C7 H7B 108.4
H7A C7 H7B 107.5
C3 C4 C5 116.3(7)
C3 C4 H4A 108.2
C5 C4 H4A 108.2
C3 C4 H4B 108.2
C5 C4 H4B 108.2
H4A C4 H4B 107.4
C8 C9 C10 114.0(6)
C8 C9 H9A 108.8
C10 C9 H9A 108.8
C8 C9 H9B 108.8
C10 C9 H9B 108.8
H9A C9 H9B 107.6
C5 C6 C7 116.7(7)
C5 C6 H6A 108.1
C7 C6 H6A 108.1
C5 C6 H6B 108.1
C7 C6 H6B 108.1
H6A C6 H6B 107.3
N2 C11 N1 108.5(7)
N2 C11 H11 125.8
N1 C11 H11 125.8
C18 C19 C20 118.3(6)
C18 C19 N3 116.0(6)
C20 C19 N3 125.7(6)
C20 C21 C16 122.1(7)
C20 C21 H21 119.0
C16 C21 H21 119.0
C12 C13 N2 107.0(7)
C12 C13 H13 126.5
N2 C13 H13 126.5
C27 C22 C23 118.0(6)
C27 C22 N4 117.5(6)
C23 C22 N4 124.5(6)
O1 C15 C14 107.5(6)
O1 C15 H15A 110.2
C14 C15 H15A 110.2
O1 C15 H15B 110.2
C14 C15 H15B 110.2
H15A C15 H15B 108.5
C1 C2 C3 116.2(8)
C1 C2 H2A 108.2
C3 C2 H2A 108.2
C1 C2 H2B 108.2
C3 C2 H2B 108.2
H2A C2 H2B 107.4
C26 C25 C24 116.1(7)
C26 C25 C28 122.9(7)
C24 C25 C28 121.0(7)
C2 C1 H1A 109.5
C2 C1 H1B 109.5
H1A C1 H1B 109.5
C2 C1 H1C 109.5
H1A C1 H1C 109.5
H1B C1 H1C 109.5
C4 C3 C2 116.2(7)
C4 C3 H3A 108.2
C2 C3 H3A 108.2
C4 C3 H3B 108.2
C2 C3 H3B 108.2
H3A C3 H3B 107.4
C25 C28 H28A 109.5
C25 C28 H28B 109.5
H28A C28 H28B 109.5
C25 C28 H28C 109.5
H28A C28 H28C 109.5
H28B C28 H28C 109.5

loop_
_geom_bond_atom_site_label_1
_geom_bond_atom_site_label_2
_geom_bond_distance
O1 C16 1.377(9)
O1 C15 1.434(8)
C26 C27 1.375(10)
C26 C25 1.395(10)
C26 H26 0.9300
N4 N3 1.264(8)
N4 C22 1.425(9)
N1 C11 1.345(9)
N1 C12 1.362(10)
N1 C10 1.483(9)
C27 C22 1.395(9)
C27 H27 0.9300
C18 C17 1.392(9)
C18 C19 1.393(9)
C18 H18 0.9300
C24 C23 1.374(9)
C24 C25 1.417(10)
C24 H24 0.9300
C17 C16 1.410(9)
C17 H17 0.9300
C20 C21 1.376(10)
C20 C19 1.420(10)
C20 H20 0.9300
N3 C19 1.424(9)
C10 C9 1.534(11)
C10 H10A 0.9700
C10 H10B 0.9700
N2 C11 1.337(9)
N2 C13 1.373(10)
N2 C14 1.477(9)
C23 C22 1.413(9)
C23 H23 0.9300
C14 C15 1.526(10)
C14 H14A 0.9700
C14 H14B 0.9700
C5 C6 1.505(11)
C5 C4 1.543(11)
C5 H5A 0.9700
C5 H5B 0.9700
C16 C21 1.390(10)
C8 C7 1.511(10)
C8 C9 1.527(11)
C8 H8A 0.9700
C8 H8B 0.9700
C12 C13 1.364(10)
C12 H12 0.9300
C7 C6 1.526(11)
C7 H7A 0.9700
C7 H7B 0.9700
C4 C3 1.506(11)
C4 H4A 0.9700
C4 H4B 0.9700
C9 H9A 0.9700
C9 H9B 0.9700
C6 H6A 0.9700
C6 H6B 0.9700
C11 H11 0.9300
C21 H21 0.9300
C13 H13 0.9300
C15 H15A 0.9700
C15 H15B 0.9700
C2 C1 1.494(14)
C2 C3 1.513(12)
C2 H2A 0.9700
C2 H2B 0.9700
C25 C28 1.525(11)
C1 H1A 0.9600
C1 H1B 0.9600
C1 H1C 0.9600
C3 H3A 0.9700
C3 H3B 0.9700
C28 H28A 0.9600
C28 H28B 0.9600
C28 H28C 0.9600
